data_8107586
loop_
_publ_author_name
'Du, Mo'
'Xu, Xiaona'
'Tong, Hongjuan'

_publ_section_title
;
 Crystal structure of
 N-(4&#x2032;-chloro-[1,1&#x2032;-biphenyl]-2-yl)formamide, C13H10ClNO
;
_journal_issue 5
_journal_name_full 'Zeitschrift f\"ur Kristallographie - New Crystal Structures'
_journal_page_first 871
_journal_page_last 873
_journal_paper_doi 10.1515/ncrs-2023-0246
_journal_volume 238
_journal_year 2023
_chemical_absolute_configuration .
_chemical_formula_moiety 'C13 H10 Cl N O'
_chemical_formula_sum 'C13 H10 Cl N O'
_chemical_formula_weight 231.67
_space_group_crystal_system monoclinic
_space_group_IT_number 4
_space_group_name_Hall 'P 2yb'
_space_group_name_H-M_alt 'P 1 21 1'
_atom_sites_solution_hydrogens geom
_atom_sites_solution_primary dual
_cell_angle_alpha 90
_cell_angle_beta 94.281(5)
_cell_angle_gamma 90
_cell_formula_units_Z 2
_cell_length_a 4.3011(7)
_cell_length_b 11.2236(19)
_cell_length_c 11.776(2)
_cell_measurement_reflns_used 1598
_cell_measurement_temperature 170
_cell_measurement_theta_max 26.258
_cell_measurement_theta_min 2.510
_cell_volume 566.89(16)
_computing_cell_refinement 'SAINT V8.40A (?, 2016)'
_computing_data_reduction 'SAINT V8.40A (?, 2016)'
_computing_molecular_graphics 'Olex2 (Dolomanov et al., 2009)'
_computing_publication_material 'Olex2 (Dolomanov et al., 2009)'
_computing_structure_refinement 'ShelXL (Sheldrick, 2015)'
_computing_structure_solution 'ShelXT (Sheldrick, 2015)'
_diffrn_ambient_temperature 170.0
_diffrn_measured_fraction_theta_full 0.982
_diffrn_measured_fraction_theta_max 0.976
_diffrn_measurement_device_type 'Bruker D8 VENTURE'
_diffrn_measurement_method '\f and \w scans'
_diffrn_radiation_type MoK\a
_diffrn_radiation_wavelength 0.71073
_diffrn_reflns_av_R_equivalents 0.0463
_diffrn_reflns_av_unetI/netI 0.0623
_diffrn_reflns_Laue_measured_fraction_full 0.982
_diffrn_reflns_Laue_measured_fraction_max 0.976
_diffrn_reflns_limit_h_max 4
_diffrn_reflns_limit_h_min -5
_diffrn_reflns_limit_k_max 14
_diffrn_reflns_limit_k_min -14
_diffrn_reflns_limit_l_max 14
_diffrn_reflns_limit_l_min -13
_diffrn_reflns_number 5406
_diffrn_reflns_point_group_measured_fraction_full 0.957
_diffrn_reflns_point_group_measured_fraction_max 0.943
_diffrn_reflns_theta_full 25.242
_diffrn_reflns_theta_max 26.405
_diffrn_reflns_theta_min 2.510
_diffrn_standards_number 0
_exptl_absorpt_coefficient_mu 0.313
_exptl_absorpt_correction_T_max 0.7454
_exptl_absorpt_correction_T_min 0.6777
_exptl_absorpt_correction_type multi-scan
_exptl_absorpt_process_details
'SADABS-2016/2 (Bruker,2016/2) was used for absorption correction. wR2(int) was 0.0842 before and 0.0583 after correction. The Ratio of minimum to maximum transmission is 0.9092. The \l/2 correction factor is Not present.'
_exptl_crystal_colour colourless
_exptl_crystal_colour_primary colourless
_exptl_crystal_density_diffrn 1.357
_exptl_crystal_description block
_exptl_crystal_F_000 240
_exptl_crystal_size_max 0.12
_exptl_crystal_size_mid 0.08
_exptl_crystal_size_min 0.05
_refine_diff_density_max 0.206
_refine_diff_density_min -0.186
_refine_diff_density_rms 0.047
_refine_ls_abs_structure_details
;
 Flack x determined using 594 quotients [(I+)-(I-)]/[(I+)+(I-)]
 (Parsons, Flack and Wagner, Acta Cryst. B69 (2013) 249-259).
;
_refine_ls_abs_structure_Flack -0.02(5)
_refine_ls_extinction_coef .
_refine_ls_extinction_method none
_refine_ls_goodness_of_fit_ref 1.058
_refine_ls_hydrogen_treatment constr
_refine_ls_matrix_type full
_refine_ls_number_parameters 145
_refine_ls_number_reflns 2210
_refine_ls_number_restraints 1
_refine_ls_restrained_S_all 1.057
_refine_ls_R_factor_all 0.0711
_refine_ls_R_factor_gt 0.0420
_refine_ls_shift/su_max 0.000
_refine_ls_shift/su_mean 0.000
_refine_ls_structure_factor_coef Fsqd
_refine_ls_weighting_details 'w=1/[\s^2^(Fo^2^)+(0.0266P)^2^] where P=(Fo^2^+2Fc^2^)/3'
_refine_ls_weighting_scheme calc
_refine_ls_wR_factor_gt 0.0702
_refine_ls_wR_factor_ref 0.0827
_reflns_Friedel_coverage 0.834
_reflns_Friedel_fraction_full 0.928
_reflns_Friedel_fraction_max 0.906
_reflns_number_gt 1683
_reflns_number_total 2210
_reflns_threshold_expression 'I > 2\s(I)'
_cod_data_source_file suppl_j_ncrs-2023-0246_suppl.cif
_cod_data_source_block mo
_cod_original_cell_volume 566.90(16)
_cod_database_code 8107586
_shelx_space_group_comment
;
The symmetry employed for this shelxl refinement is uniquely defined
by the following loop, which should always be used as a source of
symmetry information in preference to the above space-group names.
They are only intended as comments.
;
_shelx_estimated_absorpt_t_max 0.985
_shelx_estimated_absorpt_t_min 0.963
_olex2_refinement_description
;
1. Fixed Uiso
 At 1.2 times of:
  All C(H) groups, All N(H) groups
2.a Aromatic/amide H refined with riding coordinates:
 N1(H1), C13(H13), C3(H3), C2(H2), C8(H8), C10(H10), C11(H11), C9(H9), C6(H6),
 C5(H5)
;
_olex2_submission_special_instructions 'No special instructions were received'

loop_
_space_group_symop_operation_xyz
'x, y, z'
'-x, y+1/2, -z'

loop_
_atom_site_label
_atom_site_type_symbol
_atom_site_fract_x
_atom_site_fract_y
_atom_site_fract_z
_atom_site_U_iso_or_equiv
_atom_site_adp_type
_atom_site_occupancy
_atom_site_site_symmetry_order
_atom_site_calc_flag
_atom_site_refinement_flags_posn
_atom_site_refinement_flags_adp
_atom_site_refinement_flags_occupancy
_atom_site_disorder_assembly
_atom_site_disorder_group
C1 C 0.9103(9) 0.7277(3) 0.1815(4) 0.0374(10) Uani 1 1 d . . . . .
C2 C 0.7480(9) 0.6985(3) 0.2735(4) 0.0378(10) Uani 1 1 d . . . . .
H2 H 0.679136 0.758834 0.322339 0.045 Uiso 1 1 calc R . . . .
C3 C 0.6860(8) 0.5793(3) 0.2939(3) 0.0337(10) Uani 1 1 d . . . . .
H3 H 0.574375 0.558298 0.357605 0.040 Uiso 1 1 calc R . . . .
C4 C 0.7848(9) 0.4898(3) 0.2225(3) 0.0316(9) Uani 1 1 d . . . . .
C5 C 0.9492(9) 0.5234(4) 0.1304(3) 0.0387(10) Uani 1 1 d . . . . .
H5 H 1.018426 0.463738 0.080941 0.046 Uiso 1 1 calc R . . . .
C6 C 1.0148(10) 0.6419(4) 0.1091(4) 0.0401(10) Uani 1 1 d . . . . .
H6 H 1.128772 0.663709 0.046240 0.048 Uiso 1 1 calc R . . . .
C7 C 0.7072(8) 0.3623(3) 0.2410(3) 0.0313(9) Uani 1 1 d . . . . .
C8 C 0.5639(9) 0.2960(4) 0.1517(4) 0.0402(10) Uani 1 1 d . . . . .
H8 H 0.524871 0.332306 0.079197 0.048 Uiso 1 1 calc R . . . .
C9 C 0.4768(10) 0.1782(3) 0.1662(4) 0.0438(11) Uani 1 1 d . . . . .
H9 H 0.378542 0.134733 0.104255 0.053 Uiso 1 1 calc R . . . .
C10 C 0.5339(9) 0.1246(4) 0.2713(4) 0.0418(11) Uani 1 1 d . . . . .
H10 H 0.471985 0.044363 0.282144 0.050 Uiso 1 1 calc R . . . .
C11 C 0.6812(9) 0.1877(3) 0.3606(4) 0.0377(10) Uani 1 1 d . . . . .
H11 H 0.721479 0.150631 0.432734 0.045 Uiso 1 1 calc R . . . .
C12 C 0.7700(8) 0.3046(3) 0.3453(3) 0.0311(9) Uani 1 1 d . . . . .
C13 C 0.8085(8) 0.4077(3) 0.5280(3) 0.0349(10) Uani 1 1 d . . . . .
H13 H 0.941877 0.440281 0.588045 0.042 Uiso 1 1 calc R . . . .
Cl1 Cl 0.9912(3) 0.87769(10) 0.15545(10) 0.0573(4) Uani 1 1 d . . . . .
N1 N 0.9411(6) 0.3644(3) 0.4379(2) 0.0319(7) Uani 1 1 d . . . . .
H1 H 1.143752 0.372943 0.434966 0.038 Uiso 1 1 calc R . . . .
O1 O 0.5273(6) 0.4086(3) 0.5392(2) 0.0466(8) Uani 1 1 d . . . . .

loop_
_atom_site_aniso_label
_atom_site_aniso_U_11
_atom_site_aniso_U_22
_atom_site_aniso_U_33
_atom_site_aniso_U_23
_atom_site_aniso_U_13
_atom_site_aniso_U_12
Cl1 0.0866(9) 0.0404(6) 0.0443(7) 0.0056(6) 0.0009(6) -0.0154(6)
O1 0.0274(13) 0.069(2) 0.0435(18) -0.0143(15) 0.0051(13) -0.0049(14)
N1 0.0245(15) 0.0412(19) 0.0298(18) 0.0005(16) 0.0004(13) -0.0008(15)
C13 0.030(2) 0.043(3) 0.031(2) -0.0009(19) -0.0005(17) -0.0060(18)
C12 0.026(2) 0.035(2) 0.033(2) -0.0068(19) 0.0022(17) 0.0015(16)
C3 0.036(2) 0.036(2) 0.029(2) -0.0007(19) 0.0037(19) -0.0010(19)
C2 0.049(3) 0.033(2) 0.032(2) -0.004(2) 0.001(2) 0.000(2)
C7 0.0317(19) 0.033(2) 0.029(2) -0.0045(19) 0.0010(17) 0.0020(17)
C4 0.031(2) 0.037(2) 0.026(2) 0.0004(18) -0.0025(18) -0.0008(17)
C8 0.045(3) 0.040(2) 0.034(3) -0.003(2) -0.004(2) 0.005(2)
C1 0.049(2) 0.031(2) 0.031(3) 0.0057(18) -0.007(2) -0.0032(19)
C10 0.046(2) 0.036(2) 0.043(3) -0.006(2) 0.003(2) -0.0031(19)
C11 0.039(2) 0.036(2) 0.038(3) 0.004(2) 0.003(2) 0.0015(18)
C9 0.047(3) 0.039(2) 0.044(3) -0.010(2) -0.002(2) -0.0030(18)
C6 0.048(2) 0.047(3) 0.025(2) 0.002(2) 0.0027(19) -0.009(2)
C5 0.045(2) 0.039(2) 0.032(2) -0.0045(19) 0.005(2) 0.0018(19)

loop_
_atom_type_symbol
_atom_type_description
_atom_type_scat_dispersion_real
_atom_type_scat_dispersion_imag
_atom_type_scat_source
C C 0.0033 0.0016 'International Tables Vol C Tables 4.2.6.8 and 6.1.1.4'
H H 0.0000 0.0000 'International Tables Vol C Tables 4.2.6.8 and 6.1.1.4'
Cl Cl 0.1484 0.1585 'International Tables Vol C Tables 4.2.6.8 and 6.1.1.4'
N N 0.0061 0.0033 'International Tables Vol C Tables 4.2.6.8 and 6.1.1.4'
O O 0.0106 0.0060 'International Tables Vol C Tables 4.2.6.8 and 6.1.1.4'

loop_
_geom_angle_atom_site_label_1
_geom_angle_atom_site_label_2
_geom_angle_atom_site_label_3
_geom_angle
_geom_angle_site_symmetry_1
_geom_angle_site_symmetry_3
C13 N1 H1 118.3 . .
C13 N1 C12 123.3(3) . .
C12 N1 H1 118.3 . .
O1 C13 N1 124.9(3) . .
O1 C13 H13 117.5 . .
N1 C13 H13 117.5 . .
C7 C12 N1 120.4(3) . .
C11 C12 N1 118.4(4) . .
C11 C12 C7 121.1(4) . .
C2 C3 H3 119.4 . .
C2 C3 C4 121.2(4) . .
C4 C3 H3 119.4 . .
C3 C2 H2 120.6 . .
C1 C2 C3 118.9(4) . .
C1 C2 H2 120.6 . .
C12 C7 C4 122.9(3) . .
C8 C7 C12 117.5(3) . .
C8 C7 C4 119.6(4) . .
C3 C4 C7 121.4(3) . .
C5 C4 C3 118.0(3) . .
C5 C4 C7 120.6(4) . .
C7 C8 H8 119.2 . .
C9 C8 C7 121.6(4) . .
C9 C8 H8 119.2 . .
C2 C1 Cl1 119.2(3) . .
C2 C1 C6 121.9(4) . .
C6 C1 Cl1 118.9(3) . .
C11 C10 H10 120.0 . .
C9 C10 H10 120.0 . .
C9 C10 C11 119.9(4) . .
C12 C11 C10 120.2(4) . .
C12 C11 H11 119.9 . .
C10 C11 H11 119.9 . .
C8 C9 H9 120.2 . .
C10 C9 C8 119.6(4) . .
C10 C9 H9 120.2 . .
C1 C6 H6 120.8 . .
C1 C6 C5 118.5(4) . .
C5 C6 H6 120.8 . .
C4 C5 H5 119.2 . .
C6 C5 C4 121.6(4) . .
C6 C5 H5 119.2 . .

loop_
_geom_bond_atom_site_label_1
_geom_bond_atom_site_label_2
_geom_bond_distance
_geom_bond_site_symmetry_2
Cl1 C1 1.750(4) .
O1 C13 1.226(4) .
N1 H1 0.8800 .
N1 C13 1.333(4) .
N1 C12 1.435(5) .
C13 H13 0.9500 .
C12 C7 1.397(5) .
C12 C11 1.382(5) .
C3 H3 0.9500 .
C3 C2 1.389(6) .
C3 C4 1.397(5) .
C2 H2 0.9500 .
C2 C1 1.371(5) .
C7 C4 1.489(5) .
C7 C8 1.394(5) .
C4 C5 1.390(5) .
C8 H8 0.9500 .
C8 C9 1.388(6) .
C1 C6 1.383(6) .
C10 H10 0.9500 .
C10 C11 1.382(6) .
C10 C9 1.382(6) .
C11 H11 0.9500 .
C9 H9 0.9500 .
C6 H6 0.9500 .
C6 C5 1.387(6) .
C5 H5 0.9500 .
